data_4084933
loop_
_publ_author_name
'Zhai, Feng'
'Jordan, Richard F.'

_publ_section_title
;
 Hydrogen Bonding Behavior of Amide-Functionalized \a-Diimine Palladium
 Complexes
;
_journal_issue 24
_journal_name_full Organometallics
_journal_page_first 7176
_journal_paper_doi 10.1021/om500978n
_journal_volume 33
_journal_year 2014
_chemical_formula_moiety 'C29 H41 Cl N4 O2 Pd, 2(C H2 Cl2)'
_chemical_formula_sum 'C31 H45 Cl5 N4 O2 Pd'
_chemical_formula_weight 789.36
_chemical_name_systematic
; 
 ? 
;
_space_group_IT_number 14
_symmetry_cell_setting monoclinic
_symmetry_Int_Tables_number 14
_symmetry_space_group_name_Hall '-P 2ybc'
_symmetry_space_group_name_H-M 'P 1 21/c 1'
_atom_sites_solution_hydrogens geom
_atom_sites_solution_primary direct
_atom_sites_solution_secondary difmap
_audit_creation_method SHELXL-97
_cell_angle_alpha 90.00
_cell_angle_beta 90.122(2)
_cell_angle_gamma 90.00
_cell_formula_units_Z 4
_cell_length_a 19.1678(11)
_cell_length_b 11.6556(7)
_cell_length_c 16.2196(9)
_cell_measurement_reflns_used 9639
_cell_measurement_temperature 100(2)
_cell_measurement_theta_max 25.10
_cell_measurement_theta_min 2.73
_cell_volume 3623.6(4)
_computing_cell_refinement 'APEX2 (Bruker AXS Inc., 2014)'
_computing_data_collection 'APEX2 (Bruker AXS Inc., 2014)'
_computing_data_reduction 'APEX2 (Bruker AXS Inc., 2014)'
_computing_molecular_graphics 'APEX2 (Bruker AXS Inc., 2014)'
_computing_publication_material 'APEX2 (Bruker AXS Inc., 2014)'
_computing_structure_refinement 'SHELXL-97 (Sheldrick, 1997)'
_computing_structure_solution 'SHELXS-97 (Sheldrick, 1990)'
_diffrn_ambient_temperature 100(2)
_diffrn_detector_area_resol_mean 10.4167
_diffrn_measured_fraction_theta_full 1.000
_diffrn_measured_fraction_theta_max 0.994
_diffrn_measurement_device_type 'Bruker D8 Venture PHOTON 100 CMOS'
_diffrn_measurement_method 'omega and phi scans'
_diffrn_radiation_monochromator mirrors
_diffrn_radiation_source 'INCOATEC ImuS micro-focus source'
_diffrn_radiation_type Mo-K\a
_diffrn_radiation_wavelength 0.71073
_diffrn_reflns_av_R_equivalents 0.0370
_diffrn_reflns_av_sigmaI/netI 0.0222
_diffrn_reflns_limit_h_max 25
_diffrn_reflns_limit_h_min -25
_diffrn_reflns_limit_k_max 15
_diffrn_reflns_limit_k_min -15
_diffrn_reflns_limit_l_max 21
_diffrn_reflns_limit_l_min -21
_diffrn_reflns_number 93973
_diffrn_reflns_theta_full 25.00
_diffrn_reflns_theta_max 27.99
_diffrn_reflns_theta_min 2.04
_exptl_absorpt_coefficient_mu 0.914
_exptl_absorpt_correction_T_max 0.8004
_exptl_absorpt_correction_T_min 0.6952
_exptl_absorpt_correction_type multi-scan
_exptl_absorpt_process_details
;
SADABS V2012/1 (Bruker AXS Inc.)
;
_exptl_crystal_colour colorless
_exptl_crystal_density_diffrn 1.447
_exptl_crystal_density_method 'not measured'
_exptl_crystal_description block
_exptl_crystal_F_000 1624
_exptl_crystal_size_max 0.43
_exptl_crystal_size_mid 0.30
_exptl_crystal_size_min 0.25
_refine_diff_density_max 0.833
_refine_diff_density_min -0.668
_refine_diff_density_rms 0.076
_refine_ls_extinction_method none
_refine_ls_goodness_of_fit_ref 1.060
_refine_ls_hydrogen_treatment mixed
_refine_ls_matrix_type full
_refine_ls_number_parameters 426
_refine_ls_number_reflns 8689
_refine_ls_number_restraints 0
_refine_ls_restrained_S_all 1.060
_refine_ls_R_factor_all 0.0401
_refine_ls_R_factor_gt 0.0303
_refine_ls_shift/su_max 0.001
_refine_ls_shift/su_mean 0.000
_refine_ls_structure_factor_coef Fsqd
_refine_ls_weighting_details 'calc w=1/[\s^2^(Fo^2^)+(0.0273P)^2^+4.3887P] where P=(Fo^2^+2Fc^2^)/3'
_refine_ls_weighting_scheme calc
_refine_ls_wR_factor_gt 0.0669
_refine_ls_wR_factor_ref 0.0710
_reflns_number_gt 7525
_reflns_number_total 8689
_reflns_threshold_expression I>2\s(I)
_cod_data_source_file om500978n_si_002.cif
_cod_data_source_block 5c-syn.2CH2Cl2
_cod_depositor_comments
;
The following automatic conversions were performed:

'_symmetry_cell_setting' value 'Monoclinic' changed to 'monoclinic'
according to
/home/saulius/struct/COD-crude-data--automatic-downloads/rss-feeds/ACS/lib/dictionaries/cif_core.dic
dictionary named 'cif_core.dic' version 2.4.2 from 2011-04-26.

Automatic conversion script
Id: cif_fix_values 2935 2014-11-11 08:27:57Z andrius 

 Adding full bibliography for 4084931--4084938.cif.
;
_cod_database_code 4084933

loop_
_symmetry_equiv_pos_as_xyz
'x, y, z'
'-x, y+1/2, -z+1/2'
'-x, -y, -z'
'x, -y-1/2, z-1/2'

loop_
_atom_site_label
_atom_site_type_symbol
_atom_site_fract_x
_atom_site_fract_y
_atom_site_fract_z
_atom_site_U_iso_or_equiv
_atom_site_adp_type
_atom_site_occupancy
_atom_site_symmetry_multiplicity
_atom_site_calc_flag
_atom_site_refinement_flags
_atom_site_disorder_assembly
_atom_site_disorder_group
Pd1 Pd 0.320008(7) 0.585233(12) 0.799099(8) 0.01362(5) Uani 1 1 d . . .
N1 N 0.33636(8) 0.41393(13) 0.81856(9) 0.0127(3) Uani 1 1 d . . .
N2 N 0.22819(8) 0.50745(14) 0.74623(10) 0.0147(3) Uani 1 1 d . . .
N3 N 0.49607(9) 0.43418(14) 0.68690(10) 0.0186(3) Uani 1 1 d . . .
N4 N 0.26896(10) 0.62854(17) 0.53554(11) 0.0261(4) Uani 1 1 d . . .
O1 O 0.41346(8) 0.29621(13) 0.67981(8) 0.0233(3) Uani 1 1 d . . .
O2 O 0.22706(8) 0.45209(14) 0.56349(10) 0.0291(3) Uani 1 1 d . . .
C1 C 0.40808(9) 0.64041(18) 0.85626(11) 0.0178(4) Uani 1 1 d . . .
H1A H 0.4127 0.6020 0.9098 0.027 Uiso 1 1 calc R . .
H1B H 0.4054 0.7236 0.8646 0.027 Uiso 1 1 calc R . .
H1C H 0.4487 0.6223 0.8220 0.027 Uiso 1 1 calc R . .
C13 C 0.49431(13) 0.4485(2) 0.59788(12) 0.0270(5) Uani 1 1 d . . .
H13A H 0.5320 0.4037 0.5729 0.041 Uiso 1 1 calc R . .
H13B H 0.5004 0.5298 0.5842 0.041 Uiso 1 1 calc R . .
H13C H 0.4493 0.4217 0.5765 0.041 Uiso 1 1 calc R . .
C12 C 0.54897(11) 0.50087(18) 0.73019(13) 0.0233(4) Uani 1 1 d . . .
H12A H 0.5404 0.4973 0.7897 0.035 Uiso 1 1 calc R . .
H12B H 0.5469 0.5809 0.7118 0.035 Uiso 1 1 calc R . .
H12C H 0.5952 0.4693 0.7182 0.035 Uiso 1 1 calc R . .
C11 C 0.45374(10) 0.35539(16) 0.72083(12) 0.0164(4) Uani 1 1 d . . .
C3 C 0.45598(10) 0.34182(16) 0.81312(11) 0.0149(4) Uani 1 1 d . . .
C4 C 0.51468(10) 0.29742(17) 0.85251(12) 0.0175(4) Uani 1 1 d . . .
H4 H 0.5549 0.2773 0.8215 0.021 Uiso 1 1 calc R . .
C5 C 0.51404(10) 0.28276(17) 0.93720(12) 0.0192(4) Uani 1 1 d . . .
H5 H 0.5534 0.2501 0.9641 0.023 Uiso 1 1 calc R . .
C6 C 0.45644(10) 0.31532(17) 0.98318(12) 0.0181(4) Uani 1 1 d . . .
H6 H 0.4576 0.3067 1.0414 0.022 Uiso 1 1 calc R . .
C7 C 0.39699(10) 0.36035(16) 0.94576(11) 0.0154(4) Uani 1 1 d . . .
C2 C 0.39718(9) 0.36907(16) 0.85996(11) 0.0141(4) Uani 1 1 d . . .
C8 C 0.33441(10) 0.39732(18) 0.99674(12) 0.0191(4) Uani 1 1 d . . .
H8 H 0.3057 0.4510 0.9627 0.023 Uiso 1 1 calc R . .
C9 C 0.35616(12) 0.45983(19) 1.07512(13) 0.0239(4) Uani 1 1 d . . .
H9A H 0.3792 0.4058 1.1126 0.036 Uiso 1 1 calc R . .
H9B H 0.3148 0.4920 1.1020 0.036 Uiso 1 1 calc R . .
H9C H 0.3885 0.5219 1.0612 0.036 Uiso 1 1 calc R . .
C10 C 0.28916(12) 0.2935(2) 1.01862(14) 0.0307(5) Uani 1 1 d . . .
H10A H 0.2743 0.2547 0.9679 0.046 Uiso 1 1 calc R . .
H10B H 0.2480 0.3191 1.0492 0.046 Uiso 1 1 calc R . .
H10C H 0.3162 0.2401 1.0527 0.046 Uiso 1 1 calc R . .
C15 C 0.29563(11) 0.21617(17) 0.79280(13) 0.0202(4) Uani 1 1 d . . .
H15A H 0.3375 0.1940 0.8237 0.030 Uiso 1 1 calc R . .
H15B H 0.2984 0.1854 0.7367 0.030 Uiso 1 1 calc R . .
H15C H 0.2542 0.1852 0.8203 0.030 Uiso 1 1 calc R . .
C14 C 0.29072(10) 0.34370(16) 0.78934(11) 0.0153(4) Uani 1 1 d . . .
C16 C 0.22775(10) 0.39734(16) 0.74998(11) 0.0145(4) Uani 1 1 d . . .
C17 C 0.16992(10) 0.32121(18) 0.72122(13) 0.0205(4) Uani 1 1 d . . .
H17A H 0.1308 0.3683 0.7020 0.031 Uiso 1 1 calc R . .
H17B H 0.1545 0.2724 0.7669 0.031 Uiso 1 1 calc R . .
H17C H 0.1865 0.2729 0.6759 0.031 Uiso 1 1 calc R . .
C18 C 0.16921(10) 0.56804(16) 0.71323(12) 0.0175(4) Uani 1 1 d . . .
C19 C 0.11239(11) 0.59408(18) 0.76445(13) 0.0222(4) Uani 1 1 d . . .
C24 C 0.11031(12) 0.5561(2) 0.85429(14) 0.0296(5) Uani 1 1 d . . .
H24 H 0.1383 0.4840 0.8588 0.036 Uiso 1 1 calc R . .
C25 C 0.14491(17) 0.6450(3) 0.90847(16) 0.0513(8) Uani 1 1 d . . .
H25A H 0.1929 0.6573 0.8899 0.077 Uiso 1 1 calc R . .
H25B H 0.1453 0.6180 0.9657 0.077 Uiso 1 1 calc R . .
H25C H 0.1189 0.7172 0.9050 0.077 Uiso 1 1 calc R . .
C26 C 0.03709(15) 0.5288(3) 0.88344(18) 0.0478(7) Uani 1 1 d . . .
H26A H 0.0090 0.5991 0.8833 0.072 Uiso 1 1 calc R . .
H26B H 0.0391 0.4976 0.9395 0.072 Uiso 1 1 calc R . .
H26C H 0.0159 0.4722 0.8464 0.072 Uiso 1 1 calc R . .
C20 C 0.05855(11) 0.65924(19) 0.73031(15) 0.0272(5) Uani 1 1 d . . .
H20 H 0.0195 0.6785 0.7635 0.033 Uiso 1 1 calc R . .
C21 C 0.06047(11) 0.69645(19) 0.64964(15) 0.0286(5) Uani 1 1 d . . .
H21 H 0.0232 0.7414 0.6283 0.034 Uiso 1 1 calc R . .
C22 C 0.11610(11) 0.66879(18) 0.59982(13) 0.0244(4) Uani 1 1 d . . .
H22 H 0.1169 0.6938 0.5441 0.029 Uiso 1 1 calc R . .
C23 C 0.17145(11) 0.60395(17) 0.63130(13) 0.0201(4) Uani 1 1 d . . .
C27 C 0.22590(11) 0.55637(19) 0.57495(12) 0.0218(4) Uani 1 1 d . . .
C29 C 0.27762(12) 0.7496(2) 0.55453(15) 0.0310(5) Uani 1 1 d . . .
H29A H 0.2392 0.7751 0.5899 0.046 Uiso 1 1 calc R . .
H29B H 0.2774 0.7941 0.5033 0.046 Uiso 1 1 calc R . .
H29C H 0.3221 0.7611 0.5833 0.046 Uiso 1 1 calc R . .
C28 C 0.31959(13) 0.5802(2) 0.47857(15) 0.0349(5) Uani 1 1 d . . .
H28A H 0.3645 0.5711 0.5067 0.052 Uiso 1 1 calc R . .
H28B H 0.3252 0.6318 0.4313 0.052 Uiso 1 1 calc R . .
H28C H 0.3032 0.5053 0.4593 0.052 Uiso 1 1 calc R . .
C31 C 0.07680(15) 0.3685(2) 0.51148(18) 0.0385(6) Uani 1 1 d . . .
H31A H 0.1172(17) 0.403(3) 0.5318(19) 0.046 Uiso 1 1 d . . .
H31B H 0.0618(16) 0.410(3) 0.466(2) 0.046 Uiso 1 1 d . . .
Cl1 Cl 0.29907(3) 0.77351(4) 0.76842(4) 0.02984(12) Uani 1 1 d . . .
C30 C 0.1398(2) 0.5789(3) 0.2573(3) 0.0377(9) Uani 0.70 1 d P A 1
H30A H 0.0898 0.5996 0.2574 0.045 Uiso 0.70 1 calc PR A 1
H30B H 0.1672 0.6509 0.2552 0.045 Uiso 0.70 1 calc PR A 1
Cl2 Cl 0.16023(7) 0.50391(11) 0.34893(9) 0.0492(3) Uani 0.70 1 d P A 1
Cl3 Cl 0.15822(12) 0.49592(19) 0.16904(10) 0.0461(4) Uani 0.70 1 d P A 1
C30X C 0.1614(6) 0.5600(9) 0.2310(7) 0.0377(9) Uani 0.30 1 d P B 2
H30C H 0.2116 0.5760 0.2399 0.045 Uiso 0.30 1 calc PR B 2
H30D H 0.1369 0.6346 0.2278 0.045 Uiso 0.30 1 calc PR B 2
Cl2X Cl 0.1300(2) 0.4848(3) 0.3143(3) 0.0763(12) Uani 0.30 1 d P B 2
Cl3X Cl 0.1513(3) 0.4880(5) 0.1362(2) 0.0473(9) Uani 0.30 1 d P B 2
Cl4 Cl 0.01145(3) 0.37693(6) 0.58752(4) 0.04339(16) Uani 1 1 d . . .
Cl5 Cl 0.09465(4) 0.22574(6) 0.48321(6) 0.0554(2) Uani 1 1 d . . .

loop_
_atom_site_aniso_label
_atom_site_aniso_U_11
_atom_site_aniso_U_22
_atom_site_aniso_U_33
_atom_site_aniso_U_23
_atom_site_aniso_U_13
_atom_site_aniso_U_12
Pd1 0.01615(8) 0.01149(7) 0.01320(7) -0.00029(5) -0.00233(5) -0.00098(5)
N1 0.0137(7) 0.0118(7) 0.0124(7) 0.0006(6) -0.0001(6) 0.0000(6)
N2 0.0135(7) 0.0156(8) 0.0150(7) -0.0011(6) -0.0020(6) 0.0013(6)
N3 0.0239(9) 0.0189(8) 0.0131(7) 0.0011(6) 0.0003(6) 0.0001(7)
N4 0.0242(9) 0.0289(10) 0.0252(9) 0.0036(8) -0.0001(7) -0.0047(8)
O1 0.0248(8) 0.0281(8) 0.0171(7) -0.0056(6) -0.0016(6) -0.0038(6)
O2 0.0337(9) 0.0232(8) 0.0305(8) -0.0013(7) 0.0056(7) -0.0016(7)
C1 0.0101(8) 0.0288(11) 0.0144(9) -0.0031(8) -0.0054(7) -0.0044(8)
C13 0.0403(13) 0.0263(11) 0.0145(9) 0.0019(8) 0.0031(9) -0.0005(10)
C12 0.0251(11) 0.0204(10) 0.0244(10) 0.0033(8) -0.0012(8) -0.0049(8)
C11 0.0170(9) 0.0156(9) 0.0166(9) -0.0008(7) 0.0000(7) 0.0051(7)
C3 0.0175(9) 0.0118(9) 0.0155(9) -0.0009(7) 0.0000(7) -0.0014(7)
C4 0.0145(9) 0.0173(9) 0.0207(9) -0.0001(8) 0.0015(7) -0.0001(7)
C5 0.0159(9) 0.0202(10) 0.0216(10) 0.0046(8) -0.0043(7) 0.0013(8)
C6 0.0199(10) 0.0194(10) 0.0150(9) 0.0035(7) -0.0010(7) -0.0005(8)
C7 0.0163(9) 0.0129(9) 0.0171(9) 0.0024(7) 0.0006(7) -0.0018(7)
C2 0.0139(9) 0.0115(8) 0.0168(9) 0.0009(7) -0.0026(7) -0.0003(7)
C8 0.0179(9) 0.0251(11) 0.0141(9) 0.0026(8) 0.0017(7) 0.0037(8)
C9 0.0280(11) 0.0227(10) 0.0209(10) -0.0018(8) 0.0035(8) -0.0022(9)
C10 0.0240(11) 0.0401(14) 0.0281(11) -0.0058(10) 0.0057(9) -0.0116(10)
C15 0.0207(10) 0.0141(9) 0.0256(10) -0.0002(8) -0.0030(8) 0.0017(8)
C14 0.0155(9) 0.0158(9) 0.0146(9) -0.0013(7) -0.0006(7) 0.0019(7)
C16 0.0138(9) 0.0157(9) 0.0141(8) -0.0007(7) -0.0009(7) 0.0002(7)
C17 0.0165(9) 0.0183(10) 0.0267(10) -0.0003(8) -0.0056(8) -0.0007(8)
C18 0.0158(9) 0.0132(9) 0.0234(10) -0.0002(7) -0.0055(7) -0.0005(7)
C19 0.0192(10) 0.0192(10) 0.0282(11) -0.0019(8) -0.0020(8) 0.0016(8)
C24 0.0285(12) 0.0350(13) 0.0254(11) 0.0049(10) 0.0046(9) 0.0123(10)
C25 0.0592(19) 0.070(2) 0.0242(13) -0.0106(13) -0.0021(12) 0.0008(16)
C26 0.0441(16) 0.0530(18) 0.0464(16) 0.0170(14) 0.0159(13) 0.0102(14)
C20 0.0195(10) 0.0256(11) 0.0364(12) -0.0031(10) -0.0013(9) 0.0052(9)
C21 0.0210(11) 0.0240(11) 0.0408(13) 0.0004(10) -0.0110(9) 0.0042(9)
C22 0.0290(11) 0.0193(10) 0.0249(11) 0.0044(8) -0.0095(9) -0.0026(9)
C23 0.0203(10) 0.0167(10) 0.0234(10) -0.0001(8) -0.0056(8) -0.0030(8)
C27 0.0207(10) 0.0250(11) 0.0196(10) 0.0034(8) -0.0054(8) -0.0019(8)
C29 0.0271(12) 0.0282(12) 0.0375(13) 0.0096(10) -0.0029(10) -0.0089(9)
C28 0.0329(13) 0.0413(14) 0.0306(12) 0.0032(11) 0.0082(10) -0.0051(11)
C31 0.0362(14) 0.0335(14) 0.0460(15) 0.0028(12) -0.0025(12) -0.0087(11)
Cl1 0.0367(3) 0.0152(2) 0.0375(3) 0.0026(2) -0.0125(2) 0.0012(2)
C30 0.033(2) 0.0229(18) 0.058(3) -0.0004(18) 0.0090(17) 0.0095(16)
Cl2 0.0490(7) 0.0406(7) 0.0582(8) 0.0134(6) 0.0197(5) 0.0178(5)
Cl3 0.0499(8) 0.0338(6) 0.0544(10) -0.0022(9) 0.0026(9) 0.0072(5)
C30X 0.033(2) 0.0229(18) 0.058(3) -0.0004(18) 0.0090(17) 0.0095(16)
Cl2X 0.096(3) 0.060(2) 0.073(3) -0.0243(18) 0.045(2) -0.011(2)
Cl3X 0.0444(17) 0.0455(18) 0.052(2) -0.003(2) 0.001(2) 0.0055(12)
Cl4 0.0313(3) 0.0519(4) 0.0470(4) 0.0104(3) -0.0047(3) -0.0037(3)
Cl5 0.0428(4) 0.0407(4) 0.0827(6) -0.0070(4) -0.0244(4) 0.0102(3)

loop_
_atom_type_symbol
_atom_type_description
_atom_type_scat_dispersion_real
_atom_type_scat_dispersion_imag
_atom_type_scat_source
C C 0.0033 0.0016 'International Tables Vol C Tables 4.2.6.8 and 6.1.1.4'
H H 0.0000 0.0000 'International Tables Vol C Tables 4.2.6.8 and 6.1.1.4'
N N 0.0061 0.0033 'International Tables Vol C Tables 4.2.6.8 and 6.1.1.4'
O O 0.0106 0.0060 'International Tables Vol C Tables 4.2.6.8 and 6.1.1.4'
Cl Cl 0.1484 0.1585 'International Tables Vol C Tables 4.2.6.8 and 6.1.1.4'
Pd Pd -0.9988 1.0072 'International Tables Vol C Tables 4.2.6.8 and 6.1.1.4'

loop_
_geom_angle_atom_site_label_1
_geom_angle_atom_site_label_2
_geom_angle_atom_site_label_3
_geom_angle
C1 Pd1 N1 96.42(7)
C1 Pd1 N2 173.11(7)
N1 Pd1 N2 77.03(6)
C1 Pd1 Cl1 86.60(6)
N1 Pd1 Cl1 176.04(4)
N2 Pd1 Cl1 100.04(4)
C14 N1 C2 119.26(16)
C14 N1 Pd1 117.38(13)
C2 N1 Pd1 123.31(12)
C16 N2 C18 120.25(16)
C16 N2 Pd1 113.99(13)
C18 N2 Pd1 125.66(12)
C11 N3 C13 118.19(17)
C11 N3 C12 125.97(16)
C13 N3 C12 115.60(17)
C27 N4 C29 125.29(19)
C27 N4 C28 118.2(2)
C29 N4 C28 115.73(19)
Pd1 C1 H1A 109.5
Pd1 C1 H1B 109.5
H1A C1 H1B 109.5
Pd1 C1 H1C 109.5
H1A C1 H1C 109.5
H1B C1 H1C 109.5
N3 C13 H13A 109.5
N3 C13 H13B 109.5
H13A C13 H13B 109.5
N3 C13 H13C 109.5
H13A C13 H13C 109.5
H13B C13 H13C 109.5
N3 C12 H12A 109.5
N3 C12 H12B 109.5
H12A C12 H12B 109.5
N3 C12 H12C 109.5
H12A C12 H12C 109.5
H12B C12 H12C 109.5
O1 C11 N3 122.72(18)
O1 C11 C3 119.71(17)
N3 C11 C3 117.57(17)
C4 C3 C2 119.14(17)
C4 C3 C11 121.10(17)
C2 C3 C11 119.69(16)
C5 C4 C3 119.50(18)
C5 C4 H4 120.2
C3 C4 H4 120.2
C4 C5 C6 120.57(18)
C4 C5 H5 119.7
C6 C5 H5 119.7
C5 C6 C7 121.37(18)
C5 C6 H6 119.3
C7 C6 H6 119.3
C6 C7 C2 117.27(17)
C6 C7 C8 121.03(17)
C2 C7 C8 121.70(17)
C7 C2 C3 121.98(17)
C7 C2 N1 119.14(16)
C3 C2 N1 118.78(16)
C7 C8 C9 112.00(17)
C7 C8 C10 110.48(17)
C9 C8 C10 109.81(17)
C7 C8 H8 108.1
C9 C8 H8 108.1
C10 C8 H8 108.1
C8 C9 H9A 109.5
C8 C9 H9B 109.5
H9A C9 H9B 109.5
C8 C9 H9C 109.5
H9A C9 H9C 109.5
H9B C9 H9C 109.5
C8 C10 H10A 109.5
C8 C10 H10B 109.5
H10A C10 H10B 109.5
C8 C10 H10C 109.5
H10A C10 H10C 109.5
H10B C10 H10C 109.5
C14 C15 H15A 109.5
C14 C15 H15B 109.5
H15A C15 H15B 109.5
C14 C15 H15C 109.5
H15A C15 H15C 109.5
H15B C15 H15C 109.5
N1 C14 C15 125.26(18)
N1 C14 C16 115.90(17)
C15 C14 C16 118.84(17)
N2 C16 C17 125.69(17)
N2 C16 C14 115.54(16)
C17 C16 C14 118.75(16)
C16 C17 H17A 109.5
C16 C17 H17B 109.5
H17A C17 H17B 109.5
C16 C17 H17C 109.5
H17A C17 H17C 109.5
H17B C17 H17C 109.5
C23 C18 C19 121.63(18)
C23 C18 N2 118.52(17)
C19 C18 N2 119.80(17)
C20 C19 C18 117.2(2)
C20 C19 C24 121.13(19)
C18 C19 C24 121.66(18)
C25 C24 C26 111.6(2)
C25 C24 C19 110.2(2)
C26 C24 C19 112.7(2)
C25 C24 H24 107.4
C26 C24 H24 107.4
C19 C24 H24 107.4
C24 C25 H25A 109.5
C24 C25 H25B 109.5
H25A C25 H25B 109.5
C24 C25 H25C 109.5
H25A C25 H25C 109.5
H25B C25 H25C 109.5
C24 C26 H26A 109.5
C24 C26 H26B 109.5
H26A C26 H26B 109.5
C24 C26 H26C 109.5
H26A C26 H26C 109.5
H26B C26 H26C 109.5
C21 C20 C19 121.8(2)
C21 C20 H20 119.1
C19 C20 H20 119.1
C22 C21 C20 120.3(2)
C22 C21 H21 119.8
C20 C21 H21 119.8
C21 C22 C23 120.0(2)
C21 C22 H22 120.0
C23 C22 H22 120.0
C18 C23 C22 119.05(19)
C18 C23 C27 119.61(18)
C22 C23 C27 120.48(19)
O2 C27 N4 122.4(2)
O2 C27 C23 118.15(19)
N4 C27 C23 119.31(19)
N4 C29 H29A 109.5
N4 C29 H29B 109.5
H29A C29 H29B 109.5
N4 C29 H29C 109.5
H29A C29 H29C 109.5
H29B C29 H29C 109.5
N4 C28 H28A 109.5
N4 C28 H28B 109.5
H28A C28 H28B 109.5
N4 C28 H28C 109.5
H28A C28 H28C 109.5
H28B C28 H28C 109.5
Cl5 C31 Cl4 111.94(15)
Cl5 C31 H31A 109.7(18)
Cl4 C31 H31A 108.6(19)
Cl5 C31 H31B 109.8(19)
Cl4 C31 H31B 108.2(19)
H31A C31 H31B 108(3)
Cl3 C30 Cl2 111.5(2)
Cl3 C30 H30A 109.3
Cl2 C30 H30A 109.3
Cl3 C30 H30B 109.3
Cl2 C30 H30B 109.3
H30A C30 H30B 108.0
Cl2X C30X Cl3X 113.9(6)
Cl2X C30X H30C 108.8
Cl3X C30X H30C 108.8
Cl2X C30X H30D 108.8
Cl3X C30X H30D 108.8
H30C C30X H30D 107.7

loop_
_geom_bond_atom_site_label_1
_geom_bond_atom_site_label_2
_geom_bond_distance
Pd1 C1 2.0288(18)
Pd1 N1 2.0455(15)
Pd1 N2 2.1560(16)
Pd1 Cl1 2.2855(5)
N1 C14 1.288(2)
N1 C2 1.442(2)
N2 C16 1.285(2)
N2 C18 1.435(2)
N3 C11 1.344(3)
N3 C13 1.454(2)
N3 C12 1.457(3)
N4 C27 1.342(3)
N4 C29 1.453(3)
N4 C28 1.455(3)
O1 C11 1.230(2)
O2 C27 1.230(3)
C1 H1A 0.9800
C1 H1B 0.9800
C1 H1C 0.9800
C13 H13A 0.9800
C13 H13B 0.9800
C13 H13C 0.9800
C12 H12A 0.9800
C12 H12B 0.9800
C12 H12C 0.9800
C11 C3 1.506(3)
C3 C4 1.392(3)
C3 C2 1.397(3)
C4 C5 1.384(3)
C4 H4 0.9500
C5 C6 1.387(3)
C5 H5 0.9500
C6 C7 1.393(3)
C6 H6 0.9500
C7 C2 1.395(3)
C7 C8 1.521(3)
C8 C9 1.523(3)
C8 C10 1.531(3)
C8 H8 1.0000
C9 H9A 0.9800
C9 H9B 0.9800
C9 H9C 0.9800
C10 H10A 0.9800
C10 H10B 0.9800
C10 H10C 0.9800
C15 C14 1.490(3)
C15 H15A 0.9800
C15 H15B 0.9800
C15 H15C 0.9800
C14 C16 1.501(3)
C16 C17 1.494(3)
C17 H17A 0.9800
C17 H17B 0.9800
C17 H17C 0.9800
C18 C23 1.394(3)
C18 C19 1.404(3)
C19 C20 1.395(3)
C19 C24 1.524(3)
C24 C25 1.511(4)
C24 C26 1.516(4)
C24 H24 1.0000
C25 H25A 0.9800
C25 H25B 0.9800
C25 H25C 0.9800
C26 H26A 0.9800
C26 H26B 0.9800
C26 H26C 0.9800
C20 C21 1.379(3)
C20 H20 0.9500
C21 C22 1.378(3)
C21 H21 0.9500
C22 C23 1.398(3)
C22 H22 0.9500
C23 C27 1.495(3)
C29 H29A 0.9800
C29 H29B 0.9800
C29 H29C 0.9800
C28 H28A 0.9800
C28 H28B 0.9800
C28 H28C 0.9800
C31 Cl5 1.760(3)
C31 Cl4 1.762(3)
C31 H31A 0.93(3)
C31 H31B 0.93(3)
C30 Cl3 1.763(5)
C30 Cl2 1.768(5)
C30 H30A 0.9900
C30 H30B 0.9900
C30X Cl2X 1.721(12)
C30X Cl3X 1.761(12)
C30X H30C 0.9900
C30X H30D 0.9900

loop_
_geom_hbond_atom_site_label_D
_geom_hbond_atom_site_label_H
_geom_hbond_atom_site_label_A
_geom_hbond_distance_DH
_geom_hbond_distance_HA
_geom_hbond_distance_DA
_geom_hbond_angle_DHA
C31 H31A O2 0.93(3) 2.24(3) 3.154(3) 166(3)
